data_4116215
loop_
_publ_author_name
'Michael Harmjanz'
'Hubert S. Gill'
'Michael J. Scott'

_publ_contact_author_address
;
 Department of Chemistry, University of Florida, Gainesville, FL 32611-7200, 
;
_publ_contact_author_email mjscott@chem.ufl.edu
_publ_section_title
;
 Porphodimethene-Porphyrin Interconversion: A Tetrapyrrolic
 Redox-Switchable Macrocycle
;
_journal_name_full 'Journal of the American Chemical Society'
_journal_page_first 10476
_journal_page_last 10477
_journal_paper_doi 10.1021/ja003004c
_journal_volume 122
_journal_year 2000
_chemical_formula_sum 'C76 H76 N4 O5.5'
_chemical_formula_weight 1133.41
_chemical_name_systematic 3a*1.5THF
_space_group_IT_number 14
_symmetry_cell_setting monoclinic
_symmetry_space_group_name_Hall '-P 2yn'
_symmetry_space_group_name_H-M 'P 1 21/n 1'
_atom_sites_solution_hydrogens geom
_atom_sites_solution_primary direct
_atom_sites_solution_secondary difmap
_audit_creation_method SHELXL-97
_cell_angle_alpha 90.00
_cell_angle_beta 102.9230(10)
_cell_angle_gamma 90.00
_cell_formula_units_Z 4
_cell_length_a 15.2507(7)
_cell_length_b 16.5894(8)
_cell_length_c 25.8511(12)
_cell_measurement_temperature 173(2)
_cell_volume 6374.7(5)
_computing_cell_refinement 'BRUKER AXS SMART'
_computing_data_collection 'BRUKER AXS SMART'
_computing_data_reduction 'BRUKER AXS SAINT'
_computing_molecular_graphics 'SHELXL XP'
_computing_structure_refinement 'SHELXL-97 (Sheldrick, 1997)'
_computing_structure_solution 'SHELXS-97 (Sheldrick, 1990)'
_diffrn_ambient_temperature 173(2)
_diffrn_measured_fraction_theta_full 0.999
_diffrn_measured_fraction_theta_max 0.999
_diffrn_radiation_monochromator graphite
_diffrn_radiation_source 'fine-focus sealed tube'
_diffrn_radiation_type MoK\a
_diffrn_radiation_wavelength 0.71073
_diffrn_reflns_av_R_equivalents 0.0443
_diffrn_reflns_av_sigmaI/netI 0.0459
_diffrn_reflns_limit_h_max 15
_diffrn_reflns_limit_h_min -16
_diffrn_reflns_limit_k_max 18
_diffrn_reflns_limit_k_min -17
_diffrn_reflns_limit_l_max 28
_diffrn_reflns_limit_l_min -26
_diffrn_reflns_number 29710
_diffrn_reflns_theta_full 23.00
_diffrn_reflns_theta_max 23.00
_diffrn_reflns_theta_min 1.62
_exptl_absorpt_coefficient_mu 0.074
_exptl_absorpt_correction_T_max 1.000
_exptl_absorpt_correction_T_min 0.662
_exptl_absorpt_correction_type SADABS
_exptl_crystal_density_diffrn 1.181
_exptl_crystal_F_000 2416
_refine_diff_density_max 0.804
_refine_diff_density_min -0.346
_refine_diff_density_rms 0.060
_refine_ls_extinction_method none
_refine_ls_goodness_of_fit_ref 1.051
_refine_ls_hydrogen_treatment mixed
_refine_ls_matrix_type full
_refine_ls_number_parameters 759
_refine_ls_number_reflns 8862
_refine_ls_number_restraints 0
_refine_ls_restrained_S_all 1.051
_refine_ls_R_factor_all 0.1044
_refine_ls_R_factor_gt 0.0804
_refine_ls_shift/su_max 0.002
_refine_ls_shift/su_mean 0.000
_refine_ls_structure_factor_coef Fsqd
_refine_ls_weighting_details 'calc w=1/[\s^2^(Fo^2^)+(0.1200P)^2^+8.6752P] where P=(Fo^2^+2Fc^2^)/3'
_refine_ls_weighting_scheme calc
_refine_ls_wR_factor_gt 0.2182
_refine_ls_wR_factor_ref 0.2349
_reflns_number_gt 6536
_reflns_number_total 8862
_reflns_threshold_expression >2sigma(I)
_cod_data_source_file ja003004c_1.cif
_cod_data_source_block 3a
_cod_original_formula_sum 'C76 H76 N4 O5.50'
_cod_database_code 4116215

loop_
_symmetry_equiv_pos_as_xyz
'x, y, z'
'-x+1/2, y+1/2, -z+1/2'
'-x, -y, -z'
'x-1/2, -y-1/2, z-1/2'

loop_
_atom_site_label
_atom_site_type_symbol
_atom_site_fract_x
_atom_site_fract_y
_atom_site_fract_z
_atom_site_U_iso_or_equiv
_atom_site_adp_type
_atom_site_occupancy
_atom_site_symmetry_multiplicity
_atom_site_calc_flag
_atom_site_refinement_flags
_atom_site_disorder_assembly
_atom_site_disorder_group
N1 N 0.9218(2) 0.28353(18) 0.01742(13) 0.0356(8) Uani 1 1 d . . .
N2 N 1.0724(2) 0.28134(19) 0.09758(13) 0.0371(8) Uani 1 1 d . . .
H2A H 1.0210 0.3050 0.0898 0.045 Uiso 1 1 calc R . .
N3 N 0.9488(2) 0.28746(17) 0.17405(11) 0.0285(7) Uani 1 1 d . . .
N4 N 0.7976(2) 0.29388(17) 0.09363(12) 0.0295(7) Uani 1 1 d . . .
H4B H 0.8534 0.3074 0.0999 0.035 Uiso 1 1 calc R . .
O1 O 0.81364(18) 0.42169(16) 0.02602(11) 0.0419(7) Uani 1 1 d . . .
O2 O 0.8527(2) 0.5450(2) 0.02289(14) 0.0652(10) Uani 1 1 d . . .
O3 O 1.18540(19) 0.30819(18) 0.23778(12) 0.0501(8) Uani 1 1 d . . .
O4 O 1.3010(2) 0.3299(2) 0.30067(13) 0.0620(9) Uani 1 1 d . . .
C1 C 0.7694(3) 0.3437(2) 0.00168(16) 0.0404(10) Uani 1 1 d . . .
C2 C 0.8439(3) 0.2946(2) -0.01506(16) 0.0380(10) Uani 1 1 d . . .
C3 C 0.8397(3) 0.2576(3) -0.06558(16) 0.0457(11) Uani 1 1 d . . .
H3A H 0.7910 0.2572 -0.0946 0.055 Uiso 1 1 calc R . .
C4 C 0.9215(3) 0.2233(2) -0.06222(16) 0.0406(10) Uani 1 1 d . . .
H4A H 0.9398 0.1948 -0.0889 0.049 Uiso 1 1 calc R . .
C5 C 0.9739(3) 0.2389(2) -0.01087(15) 0.0324(9) Uani 1 1 d . . .
C6 C 1.0621(3) 0.2167(2) 0.01086(15) 0.0309(9) Uani 1 1 d . . .
C7 C 1.1091(3) 0.2358(2) 0.06342(15) 0.0333(9) Uani 1 1 d . . .
C8 C 1.1931(3) 0.2090(2) 0.09198(17) 0.0400(10) Uani 1 1 d . . .
H8A H 1.2331 0.1768 0.0788 0.048 Uiso 1 1 calc R . .
C9 C 1.2064(3) 0.2385(3) 0.14315(18) 0.0431(10) Uani 1 1 d . . .
H9A H 1.2565 0.2302 0.1707 0.052 Uiso 1 1 calc R . .
C10 C 1.1304(3) 0.2829(2) 0.14525(16) 0.0408(10) Uani 1 1 d . . .
C11 C 1.1113(3) 0.3303(3) 0.19158(17) 0.0435(11) Uani 1 1 d . . .
C12 C 1.0270(3) 0.3014(2) 0.20820(16) 0.0359(9) Uani 1 1 d . . .
C13 C 1.0212(3) 0.2843(3) 0.26075(17) 0.0472(11) Uani 1 1 d . . .
H13A H 1.0667 0.2902 0.2912 0.057 Uiso 1 1 calc R . .
C14 C 0.9355(3) 0.2574(2) 0.25819(15) 0.0391(10) Uani 1 1 d . . .
H14A H 0.9120 0.2408 0.2866 0.047 Uiso 1 1 calc R . .
C15 C 0.8893(2) 0.2596(2) 0.20418(14) 0.0273(8) Uani 1 1 d . . .
C16 C 0.7988(2) 0.24311(19) 0.18299(14) 0.0258(8) Uani 1 1 d . . .
C17 C 0.7548(2) 0.2590(2) 0.13010(14) 0.0287(8) Uani 1 1 d . . .
C18 C 0.6658(3) 0.2468(3) 0.10411(16) 0.0437(11) Uani 1 1 d . . .
H18A H 0.6210 0.2241 0.1187 0.052 Uiso 1 1 calc R . .
C19 C 0.6558(3) 0.2743(3) 0.05281(17) 0.0508(12) Uani 1 1 d . . .
H19A H 0.6030 0.2736 0.0265 0.061 Uiso 1 1 calc R . .
C20 C 0.7390(3) 0.3032(2) 0.04750(15) 0.0347(9) Uani 1 1 d . . .
C21 C 0.6949(3) 0.3588(3) -0.04530(16) 0.0421(10) Uani 1 1 d . . .
C22 C 0.6409(3) 0.2958(2) -0.06551(19) 0.0454(12) Uani 1 1 d . . .
H22A H 0.6481 0.2463 -0.0482 0.055 Uiso 1 1 calc R . .
C23 C 0.5725(3) 0.3054(3) -0.11376(16) 0.0426(10) Uani 1 1 d . . .
H23A H 0.5342 0.2631 -0.1273 0.051 Uiso 1 1 calc R . .
C24 C 0.5656(3) 0.3796(3) -0.13941(18) 0.0558(13) Uani 1 1 d . . .
H24A H 0.5228 0.3859 -0.1710 0.067 Uiso 1 1 calc R . .
C25 C 0.6201(3) 0.4445(3) -0.11950(19) 0.0485(11) Uani 1 1 d . . .
C26 C 0.6151(3) 0.5207(3) -0.14521(18) 0.0482(11) Uani 1 1 d . . .
H26A H 0.5730 0.5296 -0.1767 0.058 Uiso 1 1 calc R . .
C27 C 0.6720(3) 0.5798(3) -0.12341(19) 0.0548(12) Uani 1 1 d . . .
H27A H 0.6679 0.6293 -0.1406 0.066 Uiso 1 1 calc R . .
C28 C 0.7356(3) 0.5706(3) -0.0772(2) 0.0571(13) Uani 1 1 d . . .
H28A H 0.7737 0.6131 -0.0637 0.068 Uiso 1 1 calc R . .
C29 C 0.7426(3) 0.5003(3) -0.05144(17) 0.0421(10) Uani 1 1 d . . .
C30 C 0.6885(3) 0.4351(2) -0.07002(16) 0.0345(9) Uani 1 1 d . . .
C31 C 0.8083(3) 0.4924(3) 0.00090(18) 0.0473(11) Uani 1 1 d . . .
C32 C 1.1115(2) 0.1695(2) -0.02212(15) 0.0300(9) Uani 1 1 d . . .
C33 C 1.0777(3) 0.0955(2) -0.04418(15) 0.0322(9) Uani 1 1 d . . .
H33A H 1.0237 0.0763 -0.0380 0.039 Uiso 1 1 calc R . .
C34 C 1.1229(3) 0.0506(2) -0.07473(15) 0.0351(9) Uani 1 1 d . . .
C35 C 1.2040(3) 0.0809(2) -0.08239(17) 0.0418(10) Uani 1 1 d . . .
H35A H 1.2357 0.0507 -0.1024 0.050 Uiso 1 1 calc R . .
C36 C 1.2402(3) 0.1541(3) -0.06156(17) 0.0414(10) Uani 1 1 d . A .
C37 C 1.1920(3) 0.1974(2) -0.03146(16) 0.0392(10) Uani 1 1 d . . .
H37A H 1.2145 0.2467 -0.0171 0.047 Uiso 1 1 calc R . .
C38 C 1.0870(3) -0.0308(2) -0.09849(18) 0.0495(12) Uani 1 1 d . . .
C39 C 0.9906(4) -0.0461(3) -0.0937(2) 0.0603(13) Uani 1 1 d . . .
H39A H 0.9709 -0.0976 -0.1090 0.090 Uiso 1 1 calc R . .
H39B H 0.9521 -0.0046 -0.1121 0.090 Uiso 1 1 calc R . .
H39C H 0.9880 -0.0459 -0.0569 0.090 Uiso 1 1 calc R . .
C40 C 1.0872(5) -0.0334(3) -0.1574(2) 0.0829(19) Uani 1 1 d . . .
H40A H 1.0646 -0.0846 -0.1718 0.124 Uiso 1 1 calc R . .
H40B H 1.1475 -0.0262 -0.1619 0.124 Uiso 1 1 calc R . .
H40C H 1.0495 0.0088 -0.1755 0.124 Uiso 1 1 calc R . .
C41 C 1.1454(5) -0.0983(3) -0.0687(3) 0.095(2) Uani 1 1 d . . .
H41A H 1.1232 -0.1494 -0.0835 0.143 Uiso 1 1 calc R . .
H41B H 1.1434 -0.0966 -0.0319 0.143 Uiso 1 1 calc R . .
H41C H 1.2063 -0.0913 -0.0721 0.143 Uiso 1 1 calc R . .
C42 C 1.3282(3) 0.1876(3) -0.0722(2) 0.0583(13) Uani 1 1 d . . .
C43 C 1.3740(7) 0.1302(7) -0.1035(6) 0.106(5) Uani 0.75 1 d P A 1
H43A H 1.3524 0.1399 -0.1408 0.158 Uiso 0.75 1 calc PR A 1
H43B H 1.3608 0.0756 -0.0955 0.158 Uiso 0.75 1 calc PR A 1
H43C H 1.4379 0.1387 -0.0940 0.158 Uiso 0.75 1 calc PR A 1
C44 C 1.3920(5) 0.2051(8) -0.0215(3) 0.094(3) Uani 0.75 1 d P A 1
H44A H 1.3839 0.2597 -0.0112 0.142 Uiso 0.75 1 calc PR A 1
H44B H 1.4524 0.1981 -0.0258 0.142 Uiso 0.75 1 calc PR A 1
H44C H 1.3810 0.1690 0.0054 0.142 Uiso 0.75 1 calc PR A 1
C45 C 1.3071(5) 0.2672(5) -0.1038(4) 0.076(2) Uani 0.75 1 d P A 1
H45A H 1.2431 0.2748 -0.1139 0.114 Uiso 0.75 1 calc PR A 1
H45B H 1.3311 0.2647 -0.1351 0.114 Uiso 0.75 1 calc PR A 1
H45C H 1.3340 0.3115 -0.0821 0.114 Uiso 0.75 1 calc PR A 1
C43A C 1.328(2) 0.175(4) -0.1256(12) 0.16(3) Uani 0.25 1 d P A 2
H43D H 1.2869 0.2116 -0.1472 0.235 Uiso 0.25 1 calc PR A 2
H43E H 1.3108 0.1206 -0.1352 0.235 Uiso 0.25 1 calc PR A 2
H43F H 1.3878 0.1845 -0.1311 0.235 Uiso 0.25 1 calc PR A 2
C44A C 1.4066(17) 0.117(3) -0.0344(19) 0.140(14) Uani 0.25 1 d P A 2
H44D H 1.3742 0.0745 -0.0220 0.210 Uiso 0.25 1 calc PR A 2
H44E H 1.4437 0.1444 -0.0046 0.210 Uiso 0.25 1 calc PR A 2
H44F H 1.4437 0.0954 -0.0565 0.210 Uiso 0.25 1 calc PR A 2
C45A C 1.355(4) 0.259(3) -0.041(2) 0.19(2) Uiso 0.25 1 d P A 2
H45D H 1.3173 0.3034 -0.0557 0.281 Uiso 0.25 1 calc PR A 2
H45E H 1.4166 0.2717 -0.0408 0.281 Uiso 0.25 1 calc PR A 2
H45F H 1.3495 0.2498 -0.0051 0.281 Uiso 0.25 1 calc PR A 2
C46 C 1.1079(3) 0.4187(3) 0.17915(17) 0.0448(11) Uani 1 1 d . . .
C47 C 1.0382(3) 0.4462(3) 0.14209(16) 0.0430(11) Uani 1 1 d . . .
H47A H 0.9903 0.4125 0.1276 0.052 Uiso 1 1 calc R . .
C48 C 1.0388(3) 0.5327(3) 0.12431(19) 0.0488(11) Uani 1 1 d . . .
H48A H 0.9931 0.5530 0.0975 0.059 Uiso 1 1 calc R . .
C49 C 1.1089(3) 0.5804(3) 0.1490(2) 0.0615(14) Uani 1 1 d . . .
H49A H 1.1103 0.6339 0.1385 0.074 Uiso 1 1 calc R . .
C50 C 1.1778(3) 0.5518(3) 0.18901(18) 0.0538(13) Uani 1 1 d . . .
C51 C 1.2508(3) 0.6044(3) 0.2163(2) 0.0620(14) Uani 1 1 d . . .
H51A H 1.2533 0.6583 0.2068 0.074 Uiso 1 1 calc R . .
C52 C 1.3144(3) 0.5721(3) 0.2558(2) 0.0628(15) Uani 1 1 d . . .
H52A H 1.3613 0.6048 0.2733 0.075 Uiso 1 1 calc R . .
C53 C 1.3127(4) 0.4918(3) 0.2713(2) 0.0708(15) Uani 1 1 d . . .
H53A H 1.3573 0.4725 0.2992 0.085 Uiso 1 1 calc R . .
C54 C 1.2480(3) 0.4424(3) 0.24665(19) 0.0502(11) Uani 1 1 d . . .
C55 C 1.1801(3) 0.4695(2) 0.20657(17) 0.0365(10) Uani 1 1 d . . .
C56 C 1.2469(3) 0.3565(3) 0.26401(18) 0.0487(12) Uani 1 1 d . . .
C57 C 0.7436(2) 0.2080(2) 0.21834(14) 0.0261(8) Uani 1 1 d . . .
C58 C 0.6665(2) 0.2467(2) 0.22572(14) 0.0271(8) Uani 1 1 d . . .
H58A H 0.6501 0.2959 0.2090 0.033 Uiso 1 1 calc R . .
C59 C 0.6137(2) 0.2140(2) 0.25723(14) 0.0287(8) Uani 1 1 d . . .
C60 C 0.6401(3) 0.1390(2) 0.28106(15) 0.0340(9) Uani 1 1 d . . .
H60A H 0.6047 0.1156 0.3019 0.041 Uiso 1 1 calc R . .
C61 C 0.7166(2) 0.0983(2) 0.27491(15) 0.0320(9) Uani 1 1 d . B .
C62 C 0.7685(2) 0.1345(2) 0.24359(15) 0.0297(9) Uani 1 1 d . . .
H62A H 0.8209 0.1091 0.2394 0.036 Uiso 1 1 calc R . .
C63 C 0.5282(2) 0.2545(2) 0.26585(15) 0.0336(9) Uani 1 1 d . . .
C64 C 0.5330(3) 0.2662(3) 0.32423(17) 0.0553(12) Uani 1 1 d . . .
H64A H 0.5832 0.3002 0.3392 0.083 Uiso 1 1 calc R . .
H64B H 0.5404 0.2148 0.3418 0.083 Uiso 1 1 calc R . .
H64C H 0.4784 0.2909 0.3289 0.083 Uiso 1 1 calc R . .
C65 C 0.5120(3) 0.3365(3) 0.2384(2) 0.0603(14) Uani 1 1 d . . .
H65A H 0.5616 0.3717 0.2524 0.090 Uiso 1 1 calc R . .
H65B H 0.4575 0.3595 0.2445 0.090 Uiso 1 1 calc R . .
H65C H 0.5068 0.3298 0.2009 0.090 Uiso 1 1 calc R . .
C66 C 0.4468(3) 0.1993(3) 0.2422(2) 0.0579(13) Uani 1 1 d . . .
H66A H 0.4555 0.1474 0.2589 0.087 Uiso 1 1 calc R . .
H66B H 0.4419 0.1933 0.2047 0.087 Uiso 1 1 calc R . .
H66C H 0.3926 0.2232 0.2483 0.087 Uiso 1 1 calc R . .
C67 C 0.7400(3) 0.0151(2) 0.29858(19) 0.0466(11) Uani 1 1 d . . .
C68 C 0.8446(6) 0.0060(5) 0.3186(4) 0.057(2) Uani 0.75 1 d P B 1
H68A H 0.8713 -0.0038 0.2889 0.086 Uiso 0.75 1 calc PR B 1
H68B H 0.8574 -0.0384 0.3429 0.086 Uiso 0.75 1 calc PR B 1
H68C H 0.8690 0.0546 0.3362 0.086 Uiso 0.75 1 calc PR B 1
C69 C 0.6963(9) -0.0072(6) 0.3412(5) 0.111(5) Uani 0.75 1 d P B 1
H69A H 0.6539 -0.0498 0.3293 0.167 Uiso 0.75 1 calc PR B 1
H69B H 0.6653 0.0387 0.3510 0.167 Uiso 0.75 1 calc PR B 1
H69C H 0.7407 -0.0253 0.3714 0.167 Uiso 0.75 1 calc PR B 1
C70 C 0.7135(6) -0.0476(4) 0.2504(4) 0.069(2) Uani 0.75 1 d P B 1
H70A H 0.7365 -0.0289 0.2209 0.103 Uiso 0.75 1 calc PR B 1
H70B H 0.6492 -0.0520 0.2400 0.103 Uiso 0.75 1 calc PR B 1
H70C H 0.7388 -0.0994 0.2615 0.103 Uiso 0.75 1 calc PR B 1
C68A C 0.8291(19) -0.0104(18) 0.3032(12) 0.046(8) Uiso 0.25 1 d P B 2
H68D H 0.8402 -0.0182 0.2684 0.069 Uiso 0.25 1 calc PR B 2
H68E H 0.8385 -0.0602 0.3225 0.069 Uiso 0.25 1 calc PR B 2
H68F H 0.8694 0.0298 0.3217 0.069 Uiso 0.25 1 calc PR B 2
C69A C 0.729(2) 0.0305(14) 0.3639(10) 0.074(10) Uani 0.25 1 d P B 2
H69D H 0.7581 0.0799 0.3773 0.111 Uiso 0.25 1 calc PR B 2
H69E H 0.7558 -0.0136 0.3857 0.111 Uiso 0.25 1 calc PR B 2
H69F H 0.6660 0.0337 0.3644 0.111 Uiso 0.25 1 calc PR B 2
C70A C 0.668(2) -0.0399(12) 0.2743(10) 0.074(8) Uani 0.25 1 d P B 2
H70D H 0.6712 -0.0503 0.2383 0.112 Uiso 0.25 1 calc PR B 2
H70E H 0.6109 -0.0159 0.2749 0.112 Uiso 0.25 1 calc PR B 2
H70F H 0.6743 -0.0896 0.2938 0.112 Uiso 0.25 1 calc PR B 2
C71 C 0.9570(6) -0.0312(6) 0.4591(4) 0.119(3) Uiso 1 1 d . . .
C72 C 1.0135(11) -0.0755(9) 0.4965(6) 0.153(5) Uiso 0.75 1 d P . .
C73 C 1.0587(8) -0.0442(8) 0.5286(5) 0.126(4) Uiso 0.75 1 d P . .

loop_
_atom_site_aniso_label
_atom_site_aniso_U_11
_atom_site_aniso_U_22
_atom_site_aniso_U_33
_atom_site_aniso_U_23
_atom_site_aniso_U_13
_atom_site_aniso_U_12
N1 0.042(2) 0.0304(17) 0.0403(19) 0.0083(15) 0.0217(17) 0.0110(15)
N2 0.0383(19) 0.0345(18) 0.044(2) -0.0031(16) 0.0208(17) -0.0049(15)
N3 0.0360(18) 0.0257(16) 0.0272(17) -0.0007(13) 0.0140(15) -0.0040(13)
N4 0.0336(17) 0.0269(16) 0.0312(18) 0.0050(14) 0.0141(15) 0.0038(13)
O1 0.0469(17) 0.0375(16) 0.0385(16) -0.0009(13) 0.0037(13) -0.0032(13)
O2 0.080(2) 0.0448(19) 0.062(2) 0.0051(17) -0.0027(19) -0.0105(18)
O3 0.0389(17) 0.0507(18) 0.0553(19) 0.0107(15) -0.0006(15) 0.0000(14)
O4 0.052(2) 0.076(2) 0.052(2) -0.0102(18) -0.0023(17) 0.0046(17)
C1 0.046(2) 0.046(2) 0.032(2) 0.0071(19) 0.0169(19) 0.013(2)
C2 0.048(3) 0.039(2) 0.033(2) 0.0121(19) 0.023(2) 0.0089(19)
C3 0.046(3) 0.063(3) 0.031(2) 0.011(2) 0.0141(19) 0.018(2)
C4 0.052(3) 0.044(2) 0.031(2) 0.0076(19) 0.022(2) 0.009(2)
C5 0.039(2) 0.028(2) 0.036(2) 0.0038(17) 0.0223(18) 0.0002(17)
C6 0.041(2) 0.0231(18) 0.034(2) -0.0011(16) 0.0209(18) -0.0063(16)
C7 0.041(2) 0.026(2) 0.039(2) -0.0054(17) 0.0226(19) -0.0075(17)
C8 0.038(2) 0.041(2) 0.045(3) -0.007(2) 0.0152(19) -0.0082(18)
C9 0.032(2) 0.049(3) 0.050(3) -0.006(2) 0.0126(19) -0.0071(19)
C10 0.045(3) 0.042(2) 0.037(2) -0.0075(19) 0.014(2) -0.022(2)
C11 0.044(2) 0.047(2) 0.041(2) -0.009(2) 0.013(2) -0.017(2)
C12 0.040(2) 0.035(2) 0.035(2) -0.0067(18) 0.0157(19) -0.0118(18)
C13 0.047(3) 0.064(3) 0.031(2) -0.004(2) 0.0084(19) -0.013(2)
C14 0.048(3) 0.044(2) 0.028(2) 0.0023(18) 0.0141(18) -0.007(2)
C15 0.035(2) 0.0261(19) 0.025(2) 0.0022(16) 0.0147(16) 0.0027(16)
C16 0.037(2) 0.0169(17) 0.028(2) 0.0012(15) 0.0173(17) 0.0058(15)
C17 0.034(2) 0.0291(19) 0.027(2) 0.0037(16) 0.0150(17) 0.0052(16)
C18 0.034(2) 0.065(3) 0.035(2) 0.009(2) 0.0146(19) 0.005(2)
C19 0.039(3) 0.081(3) 0.033(2) 0.008(2) 0.0074(19) 0.015(2)
C20 0.035(2) 0.045(2) 0.027(2) 0.0074(18) 0.0123(18) 0.0175(18)
C21 0.042(2) 0.049(3) 0.038(2) 0.003(2) 0.0153(19) 0.008(2)
C22 0.043(2) 0.035(2) 0.071(3) -0.027(2) 0.038(2) -0.0183(19)
C23 0.052(3) 0.049(3) 0.029(2) 0.009(2) 0.014(2) 0.010(2)
C24 0.041(3) 0.081(4) 0.042(3) -0.001(3) 0.002(2) 0.001(2)
C25 0.037(2) 0.050(3) 0.064(3) -0.005(2) 0.023(2) -0.004(2)
C26 0.041(3) 0.057(3) 0.042(3) 0.020(2) -0.001(2) 0.009(2)
C27 0.056(3) 0.051(3) 0.057(3) 0.022(2) 0.011(2) 0.000(2)
C28 0.052(3) 0.055(3) 0.064(3) 0.007(3) 0.013(3) -0.001(2)
C29 0.040(2) 0.044(3) 0.044(3) -0.007(2) 0.014(2) -0.004(2)
C30 0.036(2) 0.035(2) 0.040(2) 0.0151(18) 0.0223(19) 0.0117(18)
C31 0.050(3) 0.042(3) 0.050(3) 0.004(2) 0.012(2) 0.002(2)
C32 0.034(2) 0.0283(19) 0.032(2) 0.0001(17) 0.0151(17) 0.0001(16)
C33 0.036(2) 0.031(2) 0.034(2) 0.0045(17) 0.0171(18) 0.0024(17)
C34 0.049(2) 0.027(2) 0.035(2) 0.0001(17) 0.0206(19) 0.0054(18)
C35 0.045(2) 0.042(2) 0.046(3) 0.002(2) 0.027(2) 0.010(2)
C36 0.035(2) 0.050(3) 0.044(2) 0.001(2) 0.0201(19) -0.001(2)
C37 0.041(2) 0.039(2) 0.040(2) -0.0055(19) 0.0145(19) -0.0048(19)
C38 0.078(3) 0.030(2) 0.051(3) -0.007(2) 0.038(2) -0.004(2)
C39 0.091(4) 0.045(3) 0.053(3) -0.015(2) 0.033(3) -0.022(3)
C40 0.128(5) 0.074(4) 0.066(4) -0.031(3) 0.062(4) -0.040(4)
C41 0.114(5) 0.034(3) 0.141(6) 0.004(3) 0.037(5) 0.019(3)
C42 0.041(3) 0.074(3) 0.068(3) -0.007(3) 0.029(2) -0.013(2)
C43 0.068(7) 0.106(8) 0.171(14) -0.042(8) 0.087(8) -0.019(6)
C44 0.036(4) 0.162(10) 0.082(6) 0.018(6) 0.008(4) -0.029(5)
C45 0.050(4) 0.092(6) 0.092(6) 0.029(5) 0.028(4) -0.022(4)
C43A 0.07(2) 0.35(8) 0.063(18) 0.03(3) 0.035(17) -0.10(3)
C44A 0.044(16) 0.17(4) 0.20(5) -0.03(3) 0.02(2) -0.011(19)
C46 0.048(3) 0.045(2) 0.045(3) -0.008(2) 0.020(2) 0.003(2)
C47 0.032(2) 0.050(3) 0.039(2) -0.010(2) -0.0078(19) 0.0114(19)
C48 0.055(3) 0.040(2) 0.056(3) -0.017(2) 0.022(2) -0.021(2)
C49 0.071(3) 0.043(3) 0.078(4) 0.004(3) 0.033(3) 0.008(2)
C50 0.039(3) 0.082(4) 0.044(3) -0.006(3) 0.016(2) 0.019(2)
C51 0.056(3) 0.042(3) 0.093(4) -0.019(3) 0.027(3) -0.008(2)
C52 0.044(3) 0.049(3) 0.090(4) -0.028(3) 0.002(3) -0.015(2)
C53 0.060(3) 0.076(4) 0.072(4) -0.026(3) 0.006(3) -0.004(3)
C54 0.046(3) 0.057(3) 0.048(3) -0.007(2) 0.013(2) 0.004(2)
C55 0.035(2) 0.031(2) 0.049(3) -0.0168(19) 0.020(2) -0.0082(17)
C56 0.047(3) 0.058(3) 0.042(3) -0.003(2) 0.011(2) 0.020(2)
C57 0.032(2) 0.0227(18) 0.0258(19) -0.0001(15) 0.0116(16) -0.0010(15)
C58 0.032(2) 0.0248(18) 0.0260(19) 0.0044(16) 0.0099(16) 0.0030(16)
C59 0.031(2) 0.030(2) 0.027(2) 0.0005(16) 0.0099(16) 0.0002(16)
C60 0.038(2) 0.035(2) 0.034(2) 0.0083(18) 0.0167(18) -0.0024(18)
C61 0.034(2) 0.028(2) 0.037(2) 0.0073(17) 0.0144(18) 0.0016(17)
C62 0.034(2) 0.0228(19) 0.035(2) 0.0003(17) 0.0139(17) 0.0052(16)
C63 0.029(2) 0.040(2) 0.035(2) 0.0062(18) 0.0140(17) 0.0077(17)
C64 0.053(3) 0.072(3) 0.046(3) -0.002(2) 0.022(2) 0.017(2)
C65 0.062(3) 0.060(3) 0.070(3) 0.023(3) 0.037(3) 0.032(2)
C66 0.036(2) 0.074(3) 0.065(3) -0.005(3) 0.013(2) 0.005(2)
C67 0.050(3) 0.034(2) 0.061(3) 0.022(2) 0.024(2) 0.005(2)
C68 0.065(5) 0.034(4) 0.061(6) 0.014(4) -0.009(5) 0.008(4)
C69 0.173(12) 0.054(7) 0.155(13) 0.068(7) 0.139(11) 0.058(7)
C70 0.079(6) 0.029(4) 0.089(7) 0.004(4) -0.002(5) 0.000(4)
C69A 0.14(3) 0.042(16) 0.046(14) 0.035(12) 0.028(14) 0.059(17)
C70A 0.14(3) 0.016(10) 0.067(17) 0.016(10) 0.017(15) -0.013(13)

loop_
_atom_type_symbol
_atom_type_description
_atom_type_scat_dispersion_real
_atom_type_scat_dispersion_imag
_atom_type_scat_source
C C 0.0033 0.0016 'International Tables Vol C Tables 4.2.6.8 and 6.1.1.4'
H H 0.0000 0.0000 'International Tables Vol C Tables 4.2.6.8 and 6.1.1.4'
N N 0.0061 0.0033 'International Tables Vol C Tables 4.2.6.8 and 6.1.1.4'
O O 0.0106 0.0060 'International Tables Vol C Tables 4.2.6.8 and 6.1.1.4'

loop_
_geom_angle_atom_site_label_1
_geom_angle_atom_site_label_2
_geom_angle_atom_site_label_3
_geom_angle
_geom_angle_site_symmetry_1
_geom_angle_site_symmetry_3
C2 N1 C5 106.1(3) . .
C10 N2 C7 108.7(3) . .
C12 N3 C15 106.5(3) . .
C20 N4 C17 109.6(3) . .
C31 O1 C1 124.8(3) . .
C56 O3 C11 126.3(3) . .
C21 C1 C20 113.5(3) . .
C21 C1 O1 112.3(3) . .
C20 C1 O1 103.7(3) . .
C21 C1 C2 109.7(3) . .
C20 C1 C2 111.0(3) . .
O1 C1 C2 106.2(3) . .
N1 C2 C3 112.1(3) . .
N1 C2 C1 121.1(4) . .
C3 C2 C1 126.8(4) . .
C4 C3 C2 105.5(4) . .
C3 C4 C5 107.6(4) . .
C6 C5 N1 122.6(3) . .
C6 C5 C4 128.8(3) . .
N1 C5 C4 108.6(3) . .
C5 C6 C7 124.3(3) . .
C5 C6 C32 118.6(3) . .
C7 C6 C32 117.1(3) . .
N2 C7 C8 107.0(3) . .
N2 C7 C6 123.1(4) . .
C8 C7 C6 129.7(4) . .
C9 C8 C7 108.2(4) . .
C8 C9 C10 106.3(4) . .
N2 C10 C9 109.7(4) . .
N2 C10 C11 122.1(4) . .
C9 C10 C11 128.2(4) . .
O3 C11 C46 113.2(3) . .
O3 C11 C10 105.1(3) . .
C46 C11 C10 110.0(4) . .
O3 C11 C12 103.5(3) . .
C46 C11 C12 112.2(4) . .
C10 C11 C12 112.6(3) . .
N3 C12 C13 111.3(3) . .
N3 C12 C11 123.6(3) . .
C13 C12 C11 125.1(4) . .
C14 C13 C12 106.5(4) . .
C13 C14 C15 107.4(3) . .
C16 C15 N3 123.7(3) . .
C16 C15 C14 127.8(3) . .
N3 C15 C14 108.4(3) . .
C15 C16 C17 124.1(3) . .
C15 C16 C57 118.7(3) . .
C17 C16 C57 117.2(3) . .
N4 C17 C18 106.8(3) . .
N4 C17 C16 123.0(3) . .
C18 C17 C16 130.2(3) . .
C19 C18 C17 107.6(4) . .
C18 C19 C20 107.6(4) . .
N4 C20 C19 108.4(3) . .
N4 C20 C1 119.3(3) . .
C19 C20 C1 132.3(4) . .
C22 C21 C30 122.7(4) . .
C22 C21 C1 118.1(4) . .
C30 C21 C1 118.9(4) . .
C21 C22 C23 120.3(4) . .
C24 C23 C22 118.2(4) . .
C25 C24 C23 122.3(4) . .
C24 C25 C26 123.4(4) . .
C24 C25 C30 119.5(4) . .
C26 C25 C30 117.1(4) . .
C27 C26 C25 119.3(4) . .
C26 C27 C28 123.3(4) . .
C29 C28 C27 119.7(5) . .
C28 C29 C30 122.4(4) . .
C28 C29 C31 119.3(4) . .
C30 C29 C31 118.2(4) . .
C29 C30 C21 124.7(4) . .
C29 C30 C25 118.3(4) . .
C21 C30 C25 117.0(4) . .
O2 C31 O1 117.0(4) . .
O2 C31 C29 124.8(4) . .
O1 C31 C29 118.2(4) . .
C37 C32 C33 118.8(3) . .
C37 C32 C6 120.6(3) . .
C33 C32 C6 120.5(3) . .
C34 C33 C32 121.4(4) . .
C33 C34 C35 117.5(4) . .
C33 C34 C38 121.7(4) . .
C35 C34 C38 120.7(4) . .
C34 C35 C36 123.3(4) . .
C37 C36 C35 117.2(4) . .
C37 C36 C42 120.5(4) . .
C35 C36 C42 122.3(4) . .
C32 C37 C36 121.8(4) . .
C40 C38 C39 107.1(4) . .
C40 C38 C41 110.6(5) . .
C39 C38 C41 107.6(4) . .
C40 C38 C34 110.2(4) . .
C39 C38 C34 112.3(3) . .
C41 C38 C34 109.2(4) . .
C43A C42 C45A 128(3) . .
C43A C42 C44 139.4(13) . .
C45A C42 C44 45(2) . .
C43A C42 C43 44(2) . .
C45A C42 C43 135(2) . .
C44 C42 C43 107.8(7) . .
C43A C42 C36 108.7(12) . .
C45A C42 C36 110(2) . .
C44 C42 C36 109.9(5) . .
C43 C42 C36 113.2(5) . .
C43A C42 C45 70(2) . .
C45A C42 C45 66(2) . .
C44 C42 C45 108.6(7) . .
C43 C42 C45 108.7(7) . .
C36 C42 C45 108.5(4) . .
C43A C42 C44A 107(3) . .
C45A C42 C44A 99(2) . .
C44 C42 C44A 54.4(13) . .
C43 C42 C44A 63.4(14) . .
C36 C42 C44A 99.8(11) . .
C45 C42 C44A 151.1(11) . .
C47 C46 C55 123.2(4) . .
C47 C46 C11 118.0(4) . .
C55 C46 C11 118.8(4) . .
C46 C47 C48 118.9(4) . .
C49 C48 C47 117.8(4) . .
C48 C49 C50 122.3(5) . .
C49 C50 C55 121.5(4) . .
C49 C50 C51 121.7(5) . .
C55 C50 C51 116.9(4) . .
C52 C51 C50 117.9(5) . .
C51 C52 C53 122.7(4) . .
C54 C53 C52 120.7(5) . .
C53 C54 C55 121.0(5) . .
C53 C54 C56 120.0(5) . .
C55 C54 C56 119.0(4) . .
C54 C55 C50 120.9(4) . .
C54 C55 C46 123.1(4) . .
C50 C55 C46 116.0(4) . .
O4 C56 O3 118.4(4) . .
O4 C56 C54 122.6(5) . .
O3 C56 C54 119.0(4) . .
C58 C57 C62 119.3(3) . .
C58 C57 C16 120.9(3) . .
C62 C57 C16 119.7(3) . .
C59 C58 C57 121.5(3) . .
C58 C59 C60 117.4(3) . .
C58 C59 C63 122.9(3) . .
C60 C59 C63 119.7(3) . .
C61 C60 C59 123.1(3) . .
C60 C61 C62 117.4(3) . .
C60 C61 C67 121.6(3) . .
C62 C61 C67 120.9(3) . .
C61 C62 C57 121.3(3) . .
C64 C63 C59 110.6(3) . .
C64 C63 C65 108.5(4) . .
C59 C63 C65 112.2(3) . .
C64 C63 C66 109.0(4) . .
C59 C63 C66 108.4(3) . .
C65 C63 C66 108.0(4) . .
C68A C67 C70A 118.1(16) . .
C68A C67 C69 117.3(14) . .
C70A C67 C69 74.8(12) . .
C68A C67 C61 116.3(13) . .
C70A C67 C61 108.0(10) . .
C69 C67 C61 115.4(5) . .
C68A C67 C68 18.1(11) . .
C70A C67 C68 134.0(12) . .
C69 C67 C68 109.2(7) . .
C61 C67 C68 110.5(4) . .
C68A C67 C70 86.7(11) . .
C70A C67 C70 39.2(11) . .
C69 C67 C70 110.1(7) . .
C61 C67 C70 106.3(4) . .
C68 C67 C70 104.8(6) . .
C68A C67 C69A 105.4(16) . .
C70A C67 C69A 106.2(17) . .
C69 C67 C69A 31.7(12) . .
C61 C67 C69A 100.9(8) . .
C68 C67 C69A 90.5(13) . .
C70 C67 C69A 141.3(11) . .
C73 C71 C72 117.5(10) 3_756 .
C73 C72 C71 118.5(15) . .
C72 C73 C71 121.2(14) . 3_756

loop_
_geom_bond_atom_site_label_1
_geom_bond_atom_site_label_2
_geom_bond_distance
_geom_bond_site_symmetry_2
N1 C2 1.305(5) .
N1 C5 1.405(5) .
N2 C10 1.346(5) .
N2 C7 1.373(5) .
N3 C12 1.336(5) .
N3 C15 1.400(5) .
N4 C20 1.330(5) .
N4 C17 1.387(5) .
O1 C31 1.335(5) .
O1 C1 1.528(5) .
O2 C31 1.171(5) .
O3 C56 1.303(5) .
O3 C11 1.495(5) .
O4 C56 1.193(5) .
C1 C21 1.487(6) .
C1 C20 1.522(5) .
C1 C2 1.537(5) .
C2 C3 1.431(6) .
C3 C4 1.357(6) .
C4 C5 1.411(6) .
C5 C6 1.387(5) .
C6 C7 1.423(5) .
C6 C32 1.482(5) .
C7 C8 1.401(6) .
C8 C9 1.382(6) .
C9 C10 1.386(6) .
C10 C11 1.514(6) .
C11 C46 1.500(6) .
C11 C12 1.521(6) .
C12 C13 1.410(6) .
C13 C14 1.368(6) .
C14 C15 1.417(5) .
C15 C16 1.393(5) .
C16 C17 1.407(5) .
C16 C57 1.492(5) .
C17 C18 1.389(5) .
C18 C19 1.378(6) .
C19 C20 1.392(6) .
C21 C22 1.360(6) .
C21 C30 1.412(6) .
C22 C23 1.445(6) .
C23 C24 1.391(6) .
C24 C25 1.387(6) .
C25 C26 1.423(6) .
C25 C30 1.466(6) .
C26 C27 1.346(6) .
C27 C28 1.369(6) .
C28 C29 1.334(6) .
C29 C30 1.381(6) .
C29 C31 1.498(6) .
C32 C37 1.383(5) .
C32 C33 1.403(5) .
C33 C34 1.377(5) .
C34 C35 1.390(6) .
C34 C38 1.534(6) .
C35 C36 1.391(6) .
C36 C37 1.385(6) .
C36 C42 1.533(6) .
C38 C40 1.524(7) .
C38 C39 1.524(7) .
C38 C41 1.526(7) .
C42 C43A 1.40(3) .
C42 C45A 1.44(5) .
C42 C44 1.476(9) .
C42 C43 1.518(10) .
C42 C45 1.548(9) .
C42 C44A 1.80(4) .
C46 C47 1.342(6) .
C46 C55 1.441(6) .
C47 C48 1.507(6) .
C48 C49 1.367(6) .
C49 C50 1.383(7) .
C50 C55 1.437(6) .
C50 C51 1.465(7) .
C51 C52 1.352(7) .
C52 C53 1.393(8) .
C53 C54 1.332(7) .
C54 C55 1.366(6) .
C54 C56 1.494(7) .
C57 C58 1.390(5) .
C57 C62 1.396(5) .
C58 C59 1.378(5) .
C59 C60 1.407(5) .
C59 C63 1.527(5) .
C60 C61 1.387(5) .
C61 C62 1.388(5) .
C61 C67 1.521(5) .
C63 C64 1.507(6) .
C63 C65 1.528(6) .
C63 C66 1.554(6) .
C67 C68A 1.40(3) .
C67 C70A 1.46(2) .
C67 C69 1.458(10) .
C67 C68 1.570(10) .
C67 C70 1.603(9) .
C67 C69A 1.75(3) .
C71 C73 1.326(14) 3_756
C71 C72 1.357(15) .
C72 C73 1.085(16) .
C73 C71 1.326(14) 3_756
